data_4069196
loop_
_publ_author_name
'Li, Ling'
'Brennessel, William W.'
'Jones, William D.'

_publ_section_title
;
 C&#x2212;H Activation of Phenyl Imines and 2-Phenylpyridines with
 [Cp*MCl2]2(M = Ir, Rh): Regioselectivity, Kinetics, and Mechanism
;
_journal_issue 12
_journal_name_full Organometallics
_journal_page_first 3492
_journal_paper_doi 10.1021/om9000742
_journal_volume 28
_journal_year 2009
_chemical_formula_moiety 'C23 H24 Cl F Ir N'
_chemical_formula_sum 'C23 H24 Cl F Ir N'
_chemical_formula_weight 561.08
_chemical_name_common jonll43
_chemical_name_systematic
;
  ?
;
_space_group_IT_number 14
_symmetry_cell_setting monoclinic
_symmetry_space_group_name_Hall '-P 2ybc'
_symmetry_space_group_name_H-M 'P 1 21/c 1'
_atom_sites_solution_hydrogens geom
_atom_sites_solution_primary direct
_atom_sites_solution_secondary difmap
_audit_creation_method SHELXL-97
_cell_angle_alpha 90.00
_cell_angle_beta 107.579(1)
_cell_angle_gamma 90.00
_cell_formula_units_Z 4
_cell_length_a 11.4793(11)
_cell_length_b 11.3965(11)
_cell_length_c 16.2005(16)
_cell_measurement_reflns_used 3819
_cell_measurement_temperature 100.0(1)
_cell_measurement_theta_max 33.03
_cell_measurement_theta_min 2.58
_cell_volume 2020.4(3)
_computing_cell_refinement 'SAINT (Bruker, 2006)'
_computing_data_collection 'APEX2 (Bruker, 2006)'
_computing_data_reduction 'SAINT (Bruker, 2006)'
_computing_molecular_graphics 'SHELXTL (Bruker, 2000)'
_computing_publication_material 'SHELXTL (Bruker, 2000)'
_computing_structure_refinement 'SHELXL-97 (Sheldrick, 1997)'
_computing_structure_solution 'SIR97 (Altomare et al., 1999)'
_diffrn_ambient_temperature 100.0(1)
_diffrn_measured_fraction_theta_full 0.993
_diffrn_measured_fraction_theta_max 0.993
_diffrn_measurement_device_type 'Bruker SMART APEX II CCD Platform'
_diffrn_measurement_method 'area detector, \w scans per \f'
_diffrn_radiation_monochromator graphite
_diffrn_radiation_source 'fine-focus sealed tube'
_diffrn_radiation_type MoK\a
_diffrn_radiation_wavelength 0.71073
_diffrn_reflns_av_R_equivalents 0.0279
_diffrn_reflns_av_sigmaI/netI 0.0214
_diffrn_reflns_limit_h_max 17
_diffrn_reflns_limit_h_min -17
_diffrn_reflns_limit_k_max 16
_diffrn_reflns_limit_k_min -17
_diffrn_reflns_limit_l_max 24
_diffrn_reflns_limit_l_min -24
_diffrn_reflns_number 35705
_diffrn_reflns_theta_full 32.58
_diffrn_reflns_theta_max 32.58
_diffrn_reflns_theta_min 1.86
_exptl_absorpt_coefficient_mu 6.757
_exptl_absorpt_correction_T_max 0.4477
_exptl_absorpt_correction_T_min 0.2425
_exptl_absorpt_correction_type multi-scan
_exptl_absorpt_process_details 'SADABS (Sheldrick, 2007)'
_exptl_crystal_colour red-orange
_exptl_crystal_density_diffrn 1.845
_exptl_crystal_density_method 'not measured'
_exptl_crystal_description block
_exptl_crystal_F_000 1088
_exptl_crystal_size_max 0.26
_exptl_crystal_size_mid 0.14
_exptl_crystal_size_min 0.12
_refine_diff_density_max 1.221
_refine_diff_density_min -1.224
_refine_diff_density_rms 0.111
_refine_ls_extinction_method none
_refine_ls_goodness_of_fit_ref 1.039
_refine_ls_hydrogen_treatment constr
_refine_ls_matrix_type full
_refine_ls_number_parameters 249
_refine_ls_number_reflns 7316
_refine_ls_number_restraints 0
_refine_ls_restrained_S_all 1.039
_refine_ls_R_factor_all 0.0274
_refine_ls_R_factor_gt 0.0191
_refine_ls_shift/su_max 0.003
_refine_ls_shift/su_mean 0.000
_refine_ls_structure_factor_coef Fsqd
_refine_ls_weighting_details 'calc w=1/[\s^2^(Fo^2^)+(0.0145P)^2^+2.1267P] where P=(Fo^2^+2Fc^2^)/3'
_refine_ls_weighting_scheme calc
_refine_ls_wR_factor_gt 0.0408
_refine_ls_wR_factor_ref 0.0440
_reflns_number_gt 5958
_reflns_number_total 7316
_reflns_threshold_expression >2sigma(I)
_cod_data_source_file om9000742_si_002.cif
_cod_data_source_block jonll43_3e
_cod_database_code 4069196

loop_
_symmetry_equiv_pos_as_xyz
'x, y, z'
'-x, y+1/2, -z+1/2'
'-x, -y, -z'
'x, -y-1/2, z-1/2'

loop_
_atom_site_label
_atom_site_type_symbol
_atom_site_fract_x
_atom_site_fract_y
_atom_site_fract_z
_atom_site_U_iso_or_equiv
_atom_site_adp_type
_atom_site_occupancy
_atom_site_symmetry_multiplicity
_atom_site_calc_flag
_atom_site_refinement_flags
Ir1 Ir 0.750265(6) 0.753288(6) 0.989025(4) 0.01326(2) Uani 1 1 d .
Cl1 Cl 0.63535(5) 0.80390(4) 1.08645(3) 0.02057(9) Uani 1 1 d .
N1 N 0.59131(15) 0.68009(14) 0.90667(11) 0.0149(3) Uani 1 1 d .
C1 C 0.75429(18) 0.58762(17) 1.03659(13) 0.0158(3) Uani 1 1 d .
C2 C 0.8289(2) 0.53856(19) 1.11258(14) 0.0198(4) Uani 1 1 d .
F1 F 0.91525(13) 0.60589(13) 1.16828(9) 0.0289(3) Uani 1 1 d .
C3 C 0.8202(2) 0.42353(19) 1.13727(14) 0.0226(4) Uani 1 1 d .
H3A H 0.8753 0.3946 1.1896 0.027 Uiso 1 1 calc R
C4 C 0.7313(2) 0.35051(19) 1.08585(15) 0.0234(4) Uani 1 1 d .
H4A H 0.7264 0.2709 1.1019 0.028 Uiso 1 1 calc R
C5 C 0.6496(2) 0.39413(18) 1.01081(15) 0.0207(4) Uani 1 1 d .
H5A H 0.5866 0.3458 0.9756 0.025 Uiso 1 1 calc R
C6 C 0.66159(18) 0.51123(17) 0.98763(13) 0.0166(4) Uani 1 1 d .
C7 C 0.57350(19) 0.56892(17) 0.91663(13) 0.0165(4) Uani 1 1 d .
H7A H 0.5060 0.5280 0.8791 0.020 Uiso 1 1 calc R
C8 C 0.50402(18) 0.74583(17) 0.84183(13) 0.0157(3) Uani 1 1 d .
C9 C 0.4602(2) 0.70459(19) 0.75741(14) 0.0216(4) Uani 1 1 d .
H9A H 0.4888 0.6322 0.7418 0.026 Uiso 1 1 calc R
C10 C 0.3743(2) 0.7700(2) 0.69595(15) 0.0268(5) Uani 1 1 d .
H10A H 0.3439 0.7420 0.6382 0.032 Uiso 1 1 calc R
C11 C 0.3323(2) 0.8760(2) 0.71825(15) 0.0243(4) Uani 1 1 d .
H11A H 0.2725 0.9198 0.6761 0.029 Uiso 1 1 calc R
C12 C 0.3780(2) 0.91776(18) 0.80241(14) 0.0205(4) Uani 1 1 d .
H12A H 0.3501 0.9907 0.8176 0.025 Uiso 1 1 calc R
C13 C 0.46403(19) 0.85356(17) 0.86428(13) 0.0180(4) Uani 1 1 d .
H13A H 0.4957 0.8826 0.9217 0.022 Uiso 1 1 calc R
C14 C 0.86458(19) 0.77498(18) 0.90672(13) 0.0176(4) Uani 1 1 d .
C15 C 0.94047(19) 0.76637(19) 0.99565(13) 0.0191(4) Uani 1 1 d .
C16 C 0.9096(2) 0.8625(2) 1.04217(14) 0.0223(4) Uani 1 1 d .
C17 C 0.8203(2) 0.93454(19) 0.97976(15) 0.0232(4) Uani 1 1 d .
C18 C 0.79502(19) 0.88271(18) 0.89755(14) 0.0194(4) Uani 1 1 d .
C19 C 0.8706(2) 0.6975(2) 0.83315(15) 0.0261(5) Uani 1 1 d .
H19A H 0.9277 0.7311 0.8053 0.039 Uiso 1 1 calc R
H19B H 0.7892 0.6916 0.7908 0.039 Uiso 1 1 calc R
H19C H 0.8987 0.6191 0.8554 0.039 Uiso 1 1 calc R
C20 C 1.0377(2) 0.6760(2) 1.03033(16) 0.0286(5) Uani 1 1 d .
H20A H 1.1107 0.6969 1.0143 0.043 Uiso 1 1 calc R
H20B H 1.0078 0.5991 1.0059 0.043 Uiso 1 1 calc R
H20C H 1.0581 0.6728 1.0936 0.043 Uiso 1 1 calc R
C21 C 0.9679(3) 0.8930(3) 1.13548(15) 0.0366(6) Uani 1 1 d .
H21A H 1.0246 0.9585 1.1398 0.055 Uiso 1 1 calc R
H21B H 1.0126 0.8248 1.1661 0.055 Uiso 1 1 calc R
H21C H 0.9045 0.9155 1.1616 0.055 Uiso 1 1 calc R
C22 C 0.7663(3) 1.0457(2) 1.0021(2) 0.0380(7) Uani 1 1 d .
H22A H 0.8227 1.1110 1.0042 0.057 Uiso 1 1 calc R
H22B H 0.7528 1.0370 1.0587 0.057 Uiso 1 1 calc R
H22C H 0.6883 1.0616 0.9580 0.057 Uiso 1 1 calc R
C23 C 0.7141(2) 0.9290(2) 0.81306(16) 0.0287(5) Uani 1 1 d .
H23A H 0.7625 0.9774 0.7856 0.043 Uiso 1 1 calc R
H23B H 0.6488 0.9766 0.8234 0.043 Uiso 1 1 calc R
H23C H 0.6782 0.8632 0.7749 0.043 Uiso 1 1 calc R

loop_
_atom_site_aniso_label
_atom_site_aniso_U_11
_atom_site_aniso_U_22
_atom_site_aniso_U_33
_atom_site_aniso_U_23
_atom_site_aniso_U_13
_atom_site_aniso_U_12
Ir1 0.01414(4) 0.01405(4) 0.01226(3) -0.00096(3) 0.00499(2) -0.00324(3)
Cl1 0.0245(2) 0.0221(2) 0.0184(2) -0.00448(18) 0.01137(18) -0.00422(19)
N1 0.0149(8) 0.0159(7) 0.0148(7) -0.0013(6) 0.0058(6) -0.0008(6)
C1 0.0165(9) 0.0168(8) 0.0156(8) -0.0002(7) 0.0072(7) 0.0000(7)
C2 0.0195(10) 0.0238(10) 0.0178(9) 0.0001(7) 0.0082(8) 0.0007(8)
F1 0.0308(8) 0.0320(7) 0.0201(7) 0.0004(5) 0.0019(6) -0.0051(6)
C3 0.0255(11) 0.0247(10) 0.0210(10) 0.0066(8) 0.0120(9) 0.0069(8)
C4 0.0269(11) 0.0188(9) 0.0303(12) 0.0058(8) 0.0175(9) 0.0049(8)
C5 0.0205(10) 0.0161(9) 0.0289(11) -0.0011(8) 0.0128(8) -0.0015(7)
C6 0.0173(9) 0.0159(8) 0.0187(9) 0.0001(7) 0.0085(7) -0.0001(7)
C7 0.0171(9) 0.0144(8) 0.0187(9) -0.0026(7) 0.0064(7) -0.0021(7)
C8 0.0148(8) 0.0155(8) 0.0168(8) 0.0005(7) 0.0047(6) -0.0027(7)
C9 0.0267(11) 0.0180(9) 0.0178(9) -0.0035(7) 0.0033(8) 0.0001(8)
C10 0.0309(12) 0.0264(11) 0.0175(10) -0.0022(8) -0.0012(8) 0.0003(9)
C11 0.0218(11) 0.0241(10) 0.0233(11) 0.0038(8) 0.0011(8) 0.0010(8)
C12 0.0204(10) 0.0172(9) 0.0250(10) 0.0006(8) 0.0088(8) 0.0004(7)
C13 0.0202(10) 0.0167(8) 0.0182(9) -0.0023(7) 0.0072(8) -0.0022(7)
C14 0.0155(9) 0.0234(9) 0.0155(9) 0.0008(7) 0.0070(7) -0.0036(7)
C15 0.0144(9) 0.0266(10) 0.0163(9) 0.0028(7) 0.0045(7) -0.0052(7)
C16 0.0243(11) 0.0261(10) 0.0178(10) -0.0047(8) 0.0082(8) -0.0143(8)
C17 0.0283(11) 0.0178(9) 0.0284(11) -0.0017(8) 0.0157(9) -0.0085(8)
C18 0.0195(10) 0.0207(9) 0.0207(10) 0.0039(7) 0.0100(8) -0.0036(7)
C19 0.0289(12) 0.0314(12) 0.0211(10) -0.0048(9) 0.0120(9) -0.0024(9)
C20 0.0160(10) 0.0416(14) 0.0280(12) 0.0103(10) 0.0065(9) 0.0011(9)
C21 0.0442(16) 0.0455(15) 0.0194(11) -0.0103(10) 0.0087(10) -0.0286(13)
C22 0.0548(18) 0.0152(10) 0.0577(18) -0.0050(10) 0.0376(15) -0.0077(10)
C23 0.0235(11) 0.0336(12) 0.0297(12) 0.0160(10) 0.0088(9) 0.0006(9)

loop_
_atom_type_symbol
_atom_type_description
_atom_type_scat_dispersion_real
_atom_type_scat_dispersion_imag
_atom_type_scat_source
C C 0.0033 0.0016 'International Tables Vol C Tables 4.2.6.8 and 6.1.1.4'
H H 0.0000 0.0000 'International Tables Vol C Tables 4.2.6.8 and 6.1.1.4'
N N 0.0061 0.0033 'International Tables Vol C Tables 4.2.6.8 and 6.1.1.4'
F F 0.0171 0.0103 'International Tables Vol C Tables 4.2.6.8 and 6.1.1.4'
Cl Cl 0.1484 0.1585 'International Tables Vol C Tables 4.2.6.8 and 6.1.1.4'
Ir Ir -1.4442 7.9887 'International Tables Vol C Tables 4.2.6.8 and 6.1.1.4'

loop_
_geom_angle_atom_site_label_1
_geom_angle_atom_site_label_2
_geom_angle_atom_site_label_3
_geom_angle
C1 Ir1 N1 77.65(7)
C1 Ir1 C14 113.17(8)
N1 Ir1 C14 103.28(7)
C1 Ir1 C15 97.95(8)
N1 Ir1 C15 137.48(7)
C14 Ir1 C15 39.18(8)
C1 Ir1 C16 117.60(9)
N1 Ir1 C16 163.15(8)
C14 Ir1 C16 65.15(8)
C15 Ir1 C16 38.74(8)
C1 Ir1 C17 156.12(9)
N1 Ir1 C17 126.15(8)
C14 Ir1 C17 63.46(8)
C15 Ir1 C17 63.97(8)
C16 Ir1 C17 38.58(9)
C1 Ir1 C18 150.62(8)
N1 Ir1 C18 99.81(7)
C14 Ir1 C18 38.26(8)
C15 Ir1 C18 63.91(8)
C16 Ir1 C18 63.44(8)
C17 Ir1 C18 36.42(8)
C1 Ir1 Cl1 85.90(6)
N1 Ir1 Cl1 88.20(5)
C14 Ir1 Cl1 159.28(6)
C15 Ir1 Cl1 134.08(6)
C16 Ir1 Cl1 99.52(6)
C17 Ir1 Cl1 95.84(6)
C18 Ir1 Cl1 123.44(6)
C7 N1 C8 120.08(17)
C7 N1 Ir1 116.80(14)
C8 N1 Ir1 123.12(12)
C2 C1 C6 114.00(18)
C2 C1 Ir1 130.35(16)
C6 C1 Ir1 115.51(14)
F1 C2 C3 116.43(19)
F1 C2 C1 119.52(19)
C3 C2 C1 124.0(2)
C2 C3 C4 120.0(2)
C2 C3 H3A 120.0
C4 C3 H3A 120.0
C3 C4 C5 119.6(2)
C3 C4 H4A 120.2
C5 C4 H4A 120.2
C4 C5 C6 118.8(2)
C4 C5 H5A 120.6
C6 C5 H5A 120.6
C5 C6 C1 123.48(19)
C5 C6 C7 123.05(19)
C1 C6 C7 113.19(17)
N1 C7 C6 116.40(18)
N1 C7 H7A 121.8
C6 C7 H7A 121.8
C9 C8 C13 120.27(19)
C9 C8 N1 120.84(18)
C13 C8 N1 118.89(17)
C10 C9 C8 119.5(2)
C10 C9 H9A 120.3
C8 C9 H9A 120.3
C9 C10 C11 120.5(2)
C9 C10 H10A 119.7
C11 C10 H10A 119.7
C10 C11 C12 119.7(2)
C10 C11 H11A 120.1
C12 C11 H11A 120.1
C13 C12 C11 120.4(2)
C13 C12 H12A 119.8
C11 C12 H12A 119.8
C12 C13 C8 119.64(19)
C12 C13 H13A 120.2
C8 C13 H13A 120.2
C15 C14 C18 107.93(18)
C15 C14 C19 126.4(2)
C18 C14 C19 125.01(19)
C15 C14 Ir1 70.77(11)
C18 C14 Ir1 74.92(11)
C19 C14 Ir1 127.42(15)
C16 C15 C14 107.57(19)
C16 C15 C20 127.1(2)
C14 C15 C20 125.3(2)
C16 C15 Ir1 70.84(12)
C14 C15 Ir1 70.05(11)
C20 C15 Ir1 126.80(15)
C15 C16 C17 107.45(18)
C15 C16 C21 127.0(2)
C17 C16 C21 125.2(2)
C15 C16 Ir1 70.42(11)
C17 C16 Ir1 73.45(12)
C21 C16 Ir1 126.96(15)
C18 C17 C16 108.77(19)
C18 C17 C22 127.0(2)
C16 C17 C22 124.3(2)
C18 C17 Ir1 72.54(12)
C16 C17 Ir1 67.97(11)
C22 C17 Ir1 125.44(16)
C17 C18 C14 108.05(19)
C17 C18 C23 127.7(2)
C14 C18 C23 124.2(2)
C17 C18 Ir1 71.05(12)
C14 C18 Ir1 66.82(11)
C23 C18 Ir1 128.93(15)
C14 C19 H19A 109.5
C14 C19 H19B 109.5
H19A C19 H19B 109.5
C14 C19 H19C 109.5
H19A C19 H19C 109.5
H19B C19 H19C 109.5
C15 C20 H20A 109.5
C15 C20 H20B 109.5
H20A C20 H20B 109.5
C15 C20 H20C 109.5
H20A C20 H20C 109.5
H20B C20 H20C 109.5
C16 C21 H21A 109.5
C16 C21 H21B 109.5
H21A C21 H21B 109.5
C16 C21 H21C 109.5
H21A C21 H21C 109.5
H21B C21 H21C 109.5
C17 C22 H22A 109.5
C17 C22 H22B 109.5
H22A C22 H22B 109.5
C17 C22 H22C 109.5
H22A C22 H22C 109.5
H22B C22 H22C 109.5
C18 C23 H23A 109.5
C18 C23 H23B 109.5
H23A C23 H23B 109.5
C18 C23 H23C 109.5
H23A C23 H23C 109.5
H23B C23 H23C 109.5

loop_
_geom_bond_atom_site_label_1
_geom_bond_atom_site_label_2
_geom_bond_distance
Ir1 C1 2.035(2)
Ir1 N1 2.0821(17)
Ir1 C14 2.149(2)
Ir1 C15 2.159(2)
Ir1 C16 2.164(2)
Ir1 C17 2.238(2)
Ir1 C18 2.257(2)
Ir1 Cl1 2.4127(5)
N1 C7 1.301(2)
N1 C8 1.426(2)
C1 C2 1.387(3)
C1 C6 1.418(3)
C2 F1 1.359(2)
C2 C3 1.383(3)
C3 C4 1.383(3)
C3 H3A 0.9500
C4 C5 1.384(3)
C4 H4A 0.9500
C5 C6 1.404(3)
C5 H5A 0.9500
C6 C7 1.441(3)
C7 H7A 0.9500
C8 C9 1.389(3)
C8 C13 1.397(3)
C9 C10 1.388(3)
C9 H9A 0.9500
C10 C11 1.389(3)
C10 H10A 0.9500
C11 C12 1.389(3)
C11 H11A 0.9500
C12 C13 1.385(3)
C12 H12A 0.9500
C13 H13A 0.9500
C14 C15 1.444(3)
C14 C18 1.447(3)
C14 C19 1.502(3)
C15 C16 1.434(3)
C15 C20 1.498(3)
C16 C17 1.456(3)
C16 C21 1.497(3)
C17 C18 1.405(3)
C17 C22 1.502(3)
C18 C23 1.499(3)
C19 H19A 0.9800
C19 H19B 0.9800
C19 H19C 0.9800
C20 H20A 0.9800
C20 H20B 0.9800
C20 H20C 0.9800
C21 H21A 0.9800
C21 H21B 0.9800
C21 H21C 0.9800
C22 H22A 0.9800
C22 H22B 0.9800
C22 H22C 0.9800
C23 H23A 0.9800
C23 H23B 0.9800
C23 H23C 0.9800

loop_
_geom_torsion_atom_site_label_1
_geom_torsion_atom_site_label_2
_geom_torsion_atom_site_label_3
_geom_torsion_atom_site_label_4
_geom_torsion
C1 Ir1 N1 C7 -5.63(15)
C14 Ir1 N1 C7 105.61(15)
C15 Ir1 N1 C7 82.70(18)
C16 Ir1 N1 C7 150.3(2)
C17 Ir1 N1 C7 172.27(14)
C18 Ir1 N1 C7 144.53(15)
Cl1 Ir1 N1 C7 -91.82(14)
C1 Ir1 N1 C8 174.28(16)
C14 Ir1 N1 C8 -74.49(16)
C15 Ir1 N1 C8 -97.40(17)
C16 Ir1 N1 C8 -29.8(3)
C17 Ir1 N1 C8 -7.83(18)
C18 Ir1 N1 C8 -35.56(16)
Cl1 Ir1 N1 C8 88.08(14)
N1 Ir1 C1 C2 -169.6(2)
C14 Ir1 C1 C2 91.1(2)
C15 Ir1 C1 C2 53.4(2)
C16 Ir1 C1 C2 18.1(2)
C17 Ir1 C1 C2 14.6(3)
C18 Ir1 C1 C2 102.4(2)
Cl1 Ir1 C1 C2 -80.52(19)
N1 Ir1 C1 C6 5.88(14)
C14 Ir1 C1 C6 -93.45(16)
C15 Ir1 C1 C6 -131.12(15)
C16 Ir1 C1 C6 -166.47(14)
C17 Ir1 C1 C6 -169.92(17)
C18 Ir1 C1 C6 -82.2(2)
Cl1 Ir1 C1 C6 94.92(15)
C6 C1 C2 F1 -175.08(18)
Ir1 C1 C2 F1 0.4(3)
C6 C1 C2 C3 3.7(3)
Ir1 C1 C2 C3 179.24(16)
F1 C2 C3 C4 177.41(19)
C1 C2 C3 C4 -1.4(3)
C2 C3 C4 C5 -1.5(3)
C3 C4 C5 C6 1.8(3)
C4 C5 C6 C1 0.8(3)
C4 C5 C6 C7 -172.68(19)
C2 C1 C6 C5 -3.4(3)
Ir1 C1 C6 C5 -179.61(16)
C2 C1 C6 C7 170.64(18)
Ir1 C1 C6 C7 -5.6(2)
C8 N1 C7 C6 -175.63(17)
Ir1 N1 C7 C6 4.3(2)
C5 C6 C7 N1 174.87(19)
C1 C6 C7 N1 0.8(3)
C7 N1 C8 C9 -48.9(3)
Ir1 N1 C8 C9 131.16(17)
C7 N1 C8 C13 131.8(2)
Ir1 N1 C8 C13 -48.1(2)
C13 C8 C9 C10 -1.4(3)
N1 C8 C9 C10 179.3(2)
C8 C9 C10 C11 0.1(4)
C9 C10 C11 C12 1.0(4)
C10 C11 C12 C13 -0.8(3)
C11 C12 C13 C8 -0.5(3)
C9 C8 C13 C12 1.6(3)
N1 C8 C13 C12 -179.10(18)
C1 Ir1 C14 C15 -73.32(13)
N1 Ir1 C14 C15 -155.39(12)
C16 Ir1 C14 C15 37.61(12)
C17 Ir1 C14 C15 80.58(13)
C18 Ir1 C14 C15 115.57(17)
Cl1 Ir1 C14 C15 82.4(2)
C1 Ir1 C14 C18 171.11(12)
N1 Ir1 C14 C18 89.05(12)
C15 Ir1 C14 C18 -115.57(17)
C16 Ir1 C14 C18 -77.96(13)
C17 Ir1 C14 C18 -34.98(12)
Cl1 Ir1 C14 C18 -33.1(2)
C1 Ir1 C14 C19 48.3(2)
N1 Ir1 C14 C19 -33.8(2)
C15 Ir1 C14 C19 121.6(2)
C16 Ir1 C14 C19 159.2(2)
C17 Ir1 C14 C19 -157.8(2)
C18 Ir1 C14 C19 -122.8(2)
Cl1 Ir1 C14 C19 -155.95(14)
C18 C14 C15 C16 5.0(2)
C19 C14 C15 C16 175.9(2)
Ir1 C14 C15 C16 -61.24(14)
C18 C14 C15 C20 -172.14(19)
C19 C14 C15 C20 -1.3(3)
Ir1 C14 C15 C20 121.6(2)
C18 C14 C15 Ir1 66.27(14)
C19 C14 C15 Ir1 -122.8(2)
C1 Ir1 C15 C16 -124.99(13)
N1 Ir1 C15 C16 154.63(12)
C14 Ir1 C15 C16 117.78(17)
C17 Ir1 C15 C16 38.61(13)
C18 Ir1 C15 C16 79.32(13)
Cl1 Ir1 C15 C16 -33.00(15)
C1 Ir1 C15 C14 117.23(12)
N1 Ir1 C15 C14 36.85(17)
C16 Ir1 C15 C14 -117.78(17)
C17 Ir1 C15 C14 -79.17(13)
C18 Ir1 C15 C14 -38.46(12)
Cl1 Ir1 C15 C14 -150.78(10)
C1 Ir1 C15 C20 -2.5(2)
N1 Ir1 C15 C20 -82.9(2)
C14 Ir1 C15 C20 -119.7(2)
C16 Ir1 C15 C20 122.5(2)
C17 Ir1 C15 C20 161.1(2)
C18 Ir1 C15 C20 -158.2(2)
Cl1 Ir1 C15 C20 89.5(2)
C14 C15 C16 C17 -3.9(2)
C20 C15 C16 C17 173.2(2)
Ir1 C15 C16 C17 -64.62(14)
C14 C15 C16 C21 -177.2(2)
C20 C15 C16 C21 -0.1(3)
Ir1 C15 C16 C21 122.1(2)
C14 C15 C16 Ir1 60.73(14)
C20 C15 C16 Ir1 -122.2(2)
C1 Ir1 C16 C15 66.28(14)
N1 Ir1 C16 C15 -87.0(3)
C14 Ir1 C16 C15 -38.03(12)
C17 Ir1 C16 C15 -115.96(17)
C18 Ir1 C16 C15 -80.64(13)
Cl1 Ir1 C16 C15 156.62(11)
C1 Ir1 C16 C17 -177.76(12)
N1 Ir1 C16 C17 28.9(3)
C14 Ir1 C16 C17 77.93(13)
C15 Ir1 C16 C17 115.96(17)
C18 Ir1 C16 C17 35.32(12)
Cl1 Ir1 C16 C17 -87.42(12)
C1 Ir1 C16 C21 -55.8(3)
N1 Ir1 C16 C21 150.9(2)
C14 Ir1 C16 C21 -160.1(3)
C15 Ir1 C16 C21 -122.1(3)
C17 Ir1 C16 C21 122.0(3)
C18 Ir1 C16 C21 157.3(3)
Cl1 Ir1 C16 C21 34.5(2)
C15 C16 C17 C18 1.3(2)
C21 C16 C17 C18 174.7(2)
Ir1 C16 C17 C18 -61.35(15)
C15 C16 C17 C22 -178.6(2)
C21 C16 C17 C22 -5.2(3)
Ir1 C16 C17 C22 118.8(2)
C15 C16 C17 Ir1 62.62(14)
C21 C16 C17 Ir1 -123.9(2)
C1 Ir1 C17 C18 124.3(2)
N1 Ir1 C17 C18 -50.58(16)
C14 Ir1 C17 C18 36.73(13)
C15 Ir1 C17 C18 80.65(14)
C16 Ir1 C17 C18 119.42(19)
Cl1 Ir1 C17 C18 -142.61(12)
C1 Ir1 C17 C16 4.9(3)
N1 Ir1 C17 C16 -170.00(11)
C14 Ir1 C17 C16 -82.69(14)
C15 Ir1 C17 C16 -38.77(12)
C18 Ir1 C17 C16 -119.42(19)
Cl1 Ir1 C17 C16 97.97(12)
C1 Ir1 C17 C22 -112.3(3)
N1 Ir1 C17 C22 72.8(2)
C14 Ir1 C17 C22 160.1(2)
C15 Ir1 C17 C22 -156.0(2)
C16 Ir1 C17 C22 -117.2(3)
C18 Ir1 C17 C22 123.3(3)
Cl1 Ir1 C17 C22 -19.3(2)
C16 C17 C18 C14 1.9(2)
C22 C17 C18 C14 -178.3(2)
Ir1 C17 C18 C14 -56.66(14)
C16 C17 C18 C23 -176.4(2)
C22 C17 C18 C23 3.5(4)
Ir1 C17 C18 C23 125.1(2)
C16 C17 C18 Ir1 58.51(14)
C22 C17 C18 Ir1 -121.6(2)
C15 C14 C18 C17 -4.3(2)
C19 C14 C18 C17 -175.3(2)
Ir1 C14 C18 C17 59.26(15)
C15 C14 C18 C23 174.09(19)
C19 C14 C18 C23 3.0(3)
Ir1 C14 C18 C23 -122.4(2)
C15 C14 C18 Ir1 -63.53(13)
C19 C14 C18 Ir1 125.4(2)
C1 Ir1 C18 C17 -137.06(17)
N1 Ir1 C18 C17 140.73(13)
C14 Ir1 C18 C17 -120.23(19)
C15 Ir1 C18 C17 -80.84(14)
C16 Ir1 C18 C17 -37.40(14)
Cl1 Ir1 C18 C17 46.38(15)
C1 Ir1 C18 C14 -16.8(2)
N1 Ir1 C18 C14 -99.05(12)
C15 Ir1 C18 C14 39.39(12)
C16 Ir1 C18 C14 82.83(14)
C17 Ir1 C18 C14 120.23(19)
Cl1 Ir1 C18 C14 166.60(10)
C1 Ir1 C18 C23 99.3(2)
N1 Ir1 C18 C23 17.1(2)
C14 Ir1 C18 C23 116.2(3)
C15 Ir1 C18 C23 155.5(2)
C16 Ir1 C18 C23 -161.0(2)
C17 Ir1 C18 C23 -123.6(3)
Cl1 Ir1 C18 C23 -77.2(2)
